data_2242032
loop_
_publ_author_name
Kirandeep
'Husain, Ahmad'
'Negi, Pooja'
'Kumar, Girijesh'
'Kataria, Ramesh'

_publ_section_title
;
 Crystal structure of
 (<i>E</i>)-4-hydroxy-6-methyl-3-{1-[2-(4-nitrophenyl)hydrazinylidene]ethyl}-2<i>H</i>-pyran-2-one
;
_journal_coeditor_code LH5834
_journal_issue 2
_journal_name_full 'Acta Crystallographica Section E'
_journal_page_first 223
_journal_page_last 226
_journal_paper_doi 10.1107/S2056989017000639
_journal_volume 73
_journal_year 2017
_chemical_formula_iupac 'C14 H13 N3 O5'
_chemical_formula_moiety 'C14 H13 N3 O5'
_chemical_formula_sum 'C14 H13 N3 O5'
_chemical_formula_weight 303.27
_chemical_name_systematic
(<i>E</i>)-4-Hydroxy-6-methyl-3-{1-[2-(4-nitrophenyl)hydrazin-1-ylidene]ethyl}-2<i>H</i>-pyran-2-one
_space_group_crystal_system monoclinic
_space_group_IT_number 14
_space_group_name_Hall '-P 2yn'
_space_group_name_H-M_alt 'P 1 21/n 1'
_symmetry_space_group_name_Hall '-P 2yn'
_symmetry_space_group_name_H-M 'P 1 21/n 1'
_atom_sites_solution_hydrogens mixed
_audit_creation_method SHELXL-2016/6
_cell_angle_alpha 90
_cell_angle_beta 95.196(2)
_cell_angle_gamma 90
_cell_formula_units_Z 4
_cell_length_a 6.9633(3)
_cell_length_b 19.5008(9)
_cell_length_c 10.2031(5)
_cell_measurement_reflns_used 9944
_cell_measurement_temperature 297(2)
_cell_measurement_theta_max 30.31
_cell_measurement_theta_min 2.26
_cell_volume 1379.78(11)
_computing_cell_refinement
;
SAINT (Bruker, 2010)
;
_computing_data_collection
;
APEX2 (Bruker, 2010)
;
_computing_data_reduction
;
SAINT (Bruker, 2010)
;
_computing_molecular_graphics
;
X-SEED (Barbour 2001)
;
_computing_publication_material
;
publCIF (Westrip 2010)
;
_computing_structure_refinement
;
SHELXL2016 (Sheldrick, 2015)
;
_computing_structure_solution
;
SHELXS2013 (Sheldrick 2008)
;
_diffrn_ambient_temperature 297(2)
_diffrn_measured_fraction_theta_full 0.987
_diffrn_measured_fraction_theta_max 0.986
_diffrn_measurement_device_type 'Bruker APEXII CCD'
_diffrn_measurement_method '\f and \w scans'
_diffrn_radiation_type MoK\a
_diffrn_radiation_wavelength 0.71073
_diffrn_reflns_av_R_equivalents 0.0282
_diffrn_reflns_limit_h_max 8
_diffrn_reflns_limit_h_min -8
_diffrn_reflns_limit_k_max 24
_diffrn_reflns_limit_k_min 0
_diffrn_reflns_limit_l_max 12
_diffrn_reflns_limit_l_min 0
_diffrn_reflns_number 2696
_diffrn_reflns_theta_full 25.242
_diffrn_reflns_theta_max 25.988
_diffrn_reflns_theta_min 2.260
_exptl_absorpt_coefficient_mu 0.113
_exptl_absorpt_correction_type multi-scan
_exptl_absorpt_process_details
;
(<i>TWINABS</i>; Sheldrick, 2012)
;
_exptl_crystal_colour colourless
_exptl_crystal_density_diffrn 1.460
_exptl_crystal_description block
_exptl_crystal_F_000 632
_exptl_crystal_size_max 0.160
_exptl_crystal_size_mid 0.130
_exptl_crystal_size_min 0.100
_refine_diff_density_max 0.181
_refine_diff_density_min -0.197
_refine_ls_extinction_method none
_refine_ls_goodness_of_fit_ref 1.077
_refine_ls_hydrogen_treatment mixed
_refine_ls_matrix_type full
_refine_ls_number_parameters 208
_refine_ls_number_reflns 2696
_refine_ls_number_restraints 1
_refine_ls_restrained_S_all 1.080
_refine_ls_R_factor_all 0.0520
_refine_ls_R_factor_gt 0.0433
_refine_ls_shift/su_max 0.000
_refine_ls_shift/su_mean 0.000
_refine_ls_structure_factor_coef Fsqd
_refine_ls_weighting_details 'w=1/[\s^2^(Fo^2^)+(0.0606P)^2^+0.3029P] where P=(Fo^2^+2Fc^2^)/3'
_refine_ls_weighting_scheme calc
_refine_ls_wR_factor_gt 0.1161
_refine_ls_wR_factor_ref 0.1211
_reflns_number_gt 2302
_reflns_number_total 2696
_reflns_threshold_expression 'I > 2\s(I)'
_cod_data_source_file lh5834sup1.cif
_cod_data_source_block I
_cod_database_code 2242032
_shelx_space_group_comment
;
The symmetry employed for this shelxl refinement is uniquely defined
by the following loop, which should always be used as a source of
symmetry information in preference to the above space-group names.
They are only intended as comments.
;
_shelx_estimated_absorpt_t_min 0.982
_shelx_estimated_absorpt_t_max 0.989

loop_
_space_group_symop_operation_xyz
'x, y, z'
'-x+1/2, y+1/2, -z+1/2'
'-x, -y, -z'
'x-1/2, -y-1/2, z-1/2'

loop_
_atom_site_type_symbol
_atom_site_label
_atom_site_fract_x
_atom_site_fract_y
_atom_site_fract_z
_atom_site_U_iso_or_equiv
_atom_site_adp_type
_atom_site_calc_flag
_atom_site_occupancy
O O1 0.3744(2) 0.45226(6) 0.80648(13) 0.0531(4) Uani d 1
H H1 0.344(4) 0.4379(12) 0.7235(19) 0.080 Uiso d 1
O O2 0.6082(2) 0.28918(6) 1.00744(12) 0.0469(3) Uani d 1
O O3 0.6119(3) 0.22490(6) 0.83226(13) 0.0663(5) Uani d 1
O O4 0.0188(3) 0.67218(8) 0.2507(2) 0.0812(6) Uani d 1
O O5 -0.0004(3) 0.61297(9) 0.07175(19) 0.0865(6) Uani d 1
N N1 0.0349(3) 0.61838(9) 0.1917(2) 0.0611(5) Uani d 1
N N2 0.3120(2) 0.38498(7) 0.46572(14) 0.0398(4) Uani d 1
H H2 0.268(3) 0.3474(11) 0.432(2) 0.048 Uiso d 1
N N3 0.3581(2) 0.38475(6) 0.60024(13) 0.0347(3) Uani d 1
C C1 0.1015(3) 0.55793(9) 0.2667(2) 0.0451(5) Uani d 1
C C2 0.1693(3) 0.56440(9) 0.3967(2) 0.0444(4) Uani d 1
H H2A 0.167336 0.606928 0.437835 0.053 Uiso calc 1
C C3 0.2406(3) 0.50781(8) 0.46645(17) 0.0391(4) Uani d 1
H H3 0.289862 0.512366 0.553813 0.047 Uiso calc 1
C C4 0.2383(2) 0.44367(8) 0.40531(16) 0.0337(4) Uani d 1
C C5 0.1636(3) 0.43827(9) 0.27327(18) 0.0462(5) Uani d 1
H H5 0.158976 0.395663 0.232158 0.055 Uiso calc 1
C C6 0.0978(3) 0.49483(10) 0.20466(19) 0.0517(5) Uani d 1
H H6 0.050752 0.491001 0.116717 0.062 Uiso calc 1
C C7 0.5379(3) 0.27794(9) 0.57620(17) 0.0454(5) Uani d 1
H H7A 0.454884 0.238623 0.575635 0.068 Uiso calc 1
H H7B 0.664122 0.265763 0.614883 0.068 Uiso calc 1
H H7C 0.546326 0.293406 0.487576 0.068 Uiso calc 1
C C8 0.4574(2) 0.33419(8) 0.65505(16) 0.0332(4) Uani d 1
C C9 0.5723(3) 0.28148(8) 0.87201(16) 0.0410(4) Uani d 1
C C10 0.4942(2) 0.33851(8) 0.79792(15) 0.0329(4) Uani d 1
C C11 0.4516(3) 0.39848(8) 0.86652(17) 0.0389(4) Uani d 1
C C12 0.4968(3) 0.40211(10) 1.00539(19) 0.0491(5) Uani d 1
H H12 0.472308 0.442214 1.050290 0.059 Uiso calc 1
C C13 0.5736(3) 0.34866(9) 1.07078(17) 0.0451(4) Uani d 1
C C14 0.6316(4) 0.34367(13) 1.21487(19) 0.0689(7) Uani d 1
H H14A 0.564868 0.306098 1.251241 0.103 Uiso calc 1
H H14B 0.599050 0.385539 1.257136 0.103 Uiso calc 1
H H14C 0.768155 0.336166 1.228953 0.103 Uiso calc 1

loop_
_atom_site_aniso_label
_atom_site_aniso_U_11
_atom_site_aniso_U_22
_atom_site_aniso_U_33
_atom_site_aniso_U_12
_atom_site_aniso_U_13
_atom_site_aniso_U_23
O1 0.0792(10) 0.0393(7) 0.0400(7) 0.0220(7) 0.0012(7) 0.0015(6)
O2 0.0651(8) 0.0416(7) 0.0322(6) 0.0067(6) -0.0064(6) 0.0044(5)
O3 0.1158(14) 0.0320(6) 0.0454(8) 0.0182(8) -0.0238(8) -0.0018(6)
O4 0.0772(12) 0.0448(9) 0.1196(16) 0.0129(8) -0.0011(11) 0.0242(9)
O5 0.0958(14) 0.0791(12) 0.0806(13) 0.0013(10) -0.0138(11) 0.0484(10)
N1 0.0438(9) 0.0498(10) 0.0889(15) 0.0011(8) 0.0009(9) 0.0340(10)
N2 0.0555(9) 0.0297(7) 0.0317(8) -0.0015(7) -0.0101(6) 0.0025(6)
N3 0.0398(8) 0.0327(7) 0.0303(7) -0.0018(6) -0.0039(6) 0.0047(5)
C1 0.0382(9) 0.0397(9) 0.0563(12) -0.0006(8) -0.0016(8) 0.0210(8)
C2 0.0436(10) 0.0312(8) 0.0587(12) -0.0023(8) 0.0059(9) 0.0048(8)
C3 0.0427(9) 0.0347(8) 0.0389(10) -0.0036(7) -0.0017(8) 0.0025(7)
C4 0.0349(8) 0.0308(8) 0.0345(9) -0.0030(6) -0.0025(7) 0.0068(6)
C5 0.0610(11) 0.0383(9) 0.0371(10) -0.0013(9) -0.0068(9) 0.0042(7)
C6 0.0611(12) 0.0516(11) 0.0396(10) -0.0018(10) -0.0102(9) 0.0134(8)
C7 0.0601(12) 0.0401(9) 0.0342(9) 0.0088(9) -0.0052(8) -0.0031(7)
C8 0.0364(8) 0.0277(7) 0.0344(8) -0.0031(6) -0.0026(7) 0.0014(6)
C9 0.0547(11) 0.0331(8) 0.0329(9) 0.0011(8) -0.0083(8) 0.0020(7)
C10 0.0368(8) 0.0301(8) 0.0307(8) -0.0006(6) -0.0024(7) 0.0023(6)
C11 0.0458(10) 0.0337(8) 0.0371(9) 0.0051(7) 0.0028(7) 0.0024(7)
C12 0.0670(13) 0.0450(10) 0.0354(9) 0.0098(9) 0.0053(9) -0.0048(8)
C13 0.0550(11) 0.0494(10) 0.0304(9) 0.0041(9) 0.0020(8) -0.0008(8)
C14 0.0965(18) 0.0774(15) 0.0312(10) 0.0156(14) -0.0026(11) -0.0018(10)

loop_
_atom_type_symbol
_atom_type_description
_atom_type_scat_dispersion_real
_atom_type_scat_dispersion_imag
_atom_type_scat_source
C C 0.0033 0.0016 'International Tables Vol C Tables 4.2.6.8 and 6.1.1.4'
H H 0.0000 0.0000 'International Tables Vol C Tables 4.2.6.8 and 6.1.1.4'
N N 0.0061 0.0033 'International Tables Vol C Tables 4.2.6.8 and 6.1.1.4'
O O 0.0106 0.0060 'International Tables Vol C Tables 4.2.6.8 and 6.1.1.4'

loop_
_geom_angle_atom_site_label_1
_geom_angle_atom_site_label_2
_geom_angle_atom_site_label_3
_geom_angle
C11 O1 H1 104.1(16)
C13 O2 C9 122.74(13)
O4 N1 O5 123.05(18)
O4 N1 C1 118.4(2)
O5 N1 C1 118.5(2)
C4 N2 N3 119.41(13)
C4 N2 H2 115.4(14)
N3 N2 H2 116.0(14)
C8 N3 N2 119.75(14)
C2 C1 C6 120.96(16)
C2 C1 N1 119.85(18)
C6 C1 N1 119.18(18)
C1 C2 C3 120.03(16)
C1 C2 H2A 120.0
C3 C2 H2A 120.0
C2 C3 C4 119.77(16)
C2 C3 H3 120.1
C4 C3 H3 120.1
N2 C4 C3 123.76(14)
N2 C4 C5 117.25(15)
C3 C4 C5 118.95(15)
C6 C5 C4 120.68(17)
C6 C5 H5 119.7
C4 C5 H5 119.7
C5 C6 C1 119.57(17)
C5 C6 H6 120.2
C1 C6 H6 120.2
C8 C7 H7A 109.5
C8 C7 H7B 109.5
H7A C7 H7B 109.5
C8 C7 H7C 109.5
H7A C7 H7C 109.5
H7B C7 H7C 109.5
N3 C8 C10 115.09(14)
N3 C8 C7 122.27(14)
C10 C8 C7 122.54(14)
O3 C9 O2 113.81(14)
O3 C9 C10 128.22(15)
O2 C9 C10 117.97(14)
C11 C10 C9 118.16(15)
C11 C10 C8 121.23(14)
C9 C10 C8 120.60(14)
O1 C11 C10 122.02(16)
O1 C11 C12 118.12(15)
C10 C11 C12 119.85(15)
C13 C12 C11 120.32(17)
C13 C12 H12 119.8
C11 C12 H12 119.8
C12 C13 O2 120.85(16)
C12 C13 C14 127.50(18)
O2 C13 C14 111.65(16)
C13 C14 H14A 109.5
C13 C14 H14B 109.5
H14A C14 H14B 109.5
C13 C14 H14C 109.5
H14A C14 H14C 109.5
H14B C14 H14C 109.5

loop_
_geom_bond_atom_site_label_1
_geom_bond_atom_site_label_2
_geom_bond_distance
O1 C11 1.305(2)
O1 H1 0.899(17)
O2 C13 1.360(2)
O2 C9 1.390(2)
O3 C9 1.216(2)
O4 N1 1.220(2)
O5 N1 1.231(3)
N1 C1 1.458(2)
N2 C4 1.377(2)
N2 N3 1.3809(18)
N2 H2 0.85(2)
N3 C8 1.301(2)
C1 C2 1.373(3)
C1 C6 1.383(3)
C2 C3 1.381(2)
C2 H2A 0.9300
C3 C4 1.397(2)
C3 H3 0.9300
C4 C5 1.403(2)
C5 C6 1.363(2)
C5 H5 0.9300
C6 H6 0.9300
C7 C8 1.499(2)
C7 H7A 0.9600
C7 H7B 0.9600
C7 H7C 0.9600
C8 C10 1.460(2)
C9 C10 1.424(2)
C10 C11 1.408(2)
C11 C12 1.425(3)
C12 C13 1.324(3)
C12 H12 0.9300
C13 C14 1.492(2)
C14 H14A 0.9600
C14 H14B 0.9600
C14 H14C 0.9600

loop_
_geom_hbond_atom_site_label_D
_geom_hbond_atom_site_label_H
_geom_hbond_atom_site_label_A
_geom_hbond_site_symmetry_A
_geom_hbond_distance_DH
_geom_hbond_distance_HA
_geom_hbond_distance_DA
_geom_hbond_angle_DHA
O1 H1 N3 . 0.899(17) 1.639(19) 2.4760(18) 154(2)
N2 H2 O3 4_565 0.85(2) 2.00(2) 2.8361(19) 165.2(19)
C5 H5 O3 4_565 0.93 2.60 3.264(2) 129.2
C7 H7A O2 4_565 0.96 2.51 3.283(2) 137.5

loop_
_geom_torsion_atom_site_label_1
_geom_torsion_atom_site_label_2
_geom_torsion_atom_site_label_3
_geom_torsion_atom_site_label_4
_geom_torsion
C4 N2 N3 C8 -168.31(16)
O4 N1 C1 C2 -9.0(3)
O5 N1 C1 C2 170.29(19)
O4 N1 C1 C6 172.0(2)
O5 N1 C1 C6 -8.7(3)
C6 C1 C2 C3 1.9(3)
N1 C1 C2 C3 -177.08(17)
C1 C2 C3 C4 -1.8(3)
N3 N2 C4 C3 12.9(3)
N3 N2 C4 C5 -169.53(16)
C2 C3 C4 N2 177.75(17)
C2 C3 C4 C5 0.2(3)
N2 C4 C5 C6 -176.40(19)
C3 C4 C5 C6 1.3(3)
C4 C5 C6 C1 -1.2(3)
C2 C1 C6 C5 -0.4(3)
N1 C1 C6 C5 178.59(18)
N2 N3 C8 C10 -178.73(15)
N2 N3 C8 C7 4.8(2)
C13 O2 C9 O3 179.91(19)
C13 O2 C9 C10 -0.6(3)
O3 C9 C10 C11 177.1(2)
O2 C9 C10 C11 -2.2(3)
O3 C9 C10 C8 -2.0(3)
O2 C9 C10 C8 178.60(16)
N3 C8 C10 C11 -9.8(2)
C7 C8 C10 C11 166.71(17)
N3 C8 C10 C9 169.40(16)
C7 C8 C10 C9 -14.1(3)
C9 C10 C11 O1 -177.92(17)
C8 C10 C11 O1 1.3(3)
C9 C10 C11 C12 3.5(3)
C8 C10 C11 C12 -177.33(18)
O1 C11 C12 C13 179.38(19)
C10 C11 C12 C13 -2.0(3)
C11 C12 C13 O2 -0.9(3)
C11 C12 C13 C14 179.3(2)
C9 O2 C13 C12 2.3(3)
C9 O2 C13 C14 -177.92(19)

_cod_database_fobs_code 2242032
